data_4504945
loop_
_publ_author_name
'Lee, Sang-Ok'
'Shacklady, Danielle M.'
'Horner, Matthew J.'
'Ferlay, Sylvie'
'Hosseini, Mir W.'
'Ward, Michael D.'

_publ_section_title
;
 Structural Transference and Regulation of Bimodal Assembly of
 Charge-Assisted Hydrogen-Bonded Networks
;
_journal_issue 3
_journal_name_full 'Crystal Growth &amp; Design'
_journal_page_first 995
_journal_paper_doi 10.1021/cg049660w
_journal_volume 5
_journal_year 2005
_chemical_formula_moiety 'C10 H20 N4, C12 N6'
_chemical_formula_sum 'C22 H20 N10'
_chemical_formula_weight 424.48
_chemical_name_common '2Y (EBA)(C6(CN)6)'
_chemical_name_systematic
; 
 ? 
;
_space_group_IT_number 13
_symmetry_cell_setting monoclinic
_symmetry_space_group_name_Hall '-P 2yc'
_symmetry_space_group_name_H-M 'P 1 2/c 1'
_atom_sites_solution_hydrogens geom
_atom_sites_solution_primary direct
_atom_sites_solution_secondary difmap
_audit_creation_method SHELXL-97
_cell_angle_alpha 90.00
_cell_angle_beta 90.473(5)
_cell_angle_gamma 90.00
_cell_formula_units_Z 2
_cell_length_a 5.746(2)
_cell_length_b 11.867(5)
_cell_length_c 16.084(6)
_cell_measurement_reflns_used 2903
_cell_measurement_temperature 173(2)
_cell_volume 1096.7(7)
_computing_cell_refinement 'SAINT, Bruker'
_computing_data_collection 'SMART, Bruker'
_computing_data_reduction 'SAINT, Bruker'
_computing_molecular_graphics 'SHELXTL, Bruker'
_computing_structure_refinement SHELXL-97
_computing_structure_solution SHELXS-97
_diffrn_ambient_temperature 173(2)
_diffrn_measured_fraction_theta_full 0.996
_diffrn_measured_fraction_theta_max 0.996
_diffrn_measurement_device_type 'Siemens SMART Platform CCD'
_diffrn_measurement_method 'area detector, omega scans'
_diffrn_radiation_monochromator graphite
_diffrn_radiation_source 'normal-focus sealed tube'
_diffrn_radiation_type MoK\a
_diffrn_radiation_wavelength 0.71073
_diffrn_reflns_av_R_equivalents 0.0720
_diffrn_reflns_av_sigmaI/netI 0.0624
_diffrn_reflns_limit_h_max 6
_diffrn_reflns_limit_h_min -6
_diffrn_reflns_limit_k_max 14
_diffrn_reflns_limit_k_min -14
_diffrn_reflns_limit_l_max 18
_diffrn_reflns_limit_l_min -19
_diffrn_reflns_number 8869
_diffrn_reflns_theta_full 25.06
_diffrn_reflns_theta_max 25.06
_diffrn_reflns_theta_min 1.72
_exptl_absorpt_coefficient_mu 0.084
_exptl_absorpt_correction_T_max 0.992
_exptl_absorpt_correction_T_min 0.970
_exptl_absorpt_correction_type multi-scan
_exptl_absorpt_process_details 'SADABS,R. Blessing, 1995'
_exptl_crystal_colour yellow
_exptl_crystal_density_diffrn 1.286
_exptl_crystal_density_method 'not measured'
_exptl_crystal_description plate
_exptl_crystal_F_000 444
_exptl_crystal_size_max 0.4
_exptl_crystal_size_mid 0.3
_exptl_crystal_size_min 0.1
_refine_diff_density_max 0.253
_refine_diff_density_min -0.352
_refine_diff_density_rms 0.066
_refine_ls_extinction_method none
_refine_ls_goodness_of_fit_ref 1.180
_refine_ls_hydrogen_treatment mixed
_refine_ls_matrix_type full
_refine_ls_number_parameters 154
_refine_ls_number_reflns 1940
_refine_ls_number_restraints 0
_refine_ls_restrained_S_all 1.180
_refine_ls_R_factor_all 0.1256
_refine_ls_R_factor_gt 0.0741
_refine_ls_shift/su_max 0.001
_refine_ls_shift/su_mean 0.000
_refine_ls_structure_factor_coef Fsqd
_refine_ls_weighting_details 'calc w=1/[\s^2^(Fo^2^)+(0.1000P)^2^+0.0000P] where P=(Fo^2^+2Fc^2^)/3'
_refine_ls_weighting_scheme calc
_refine_ls_wR_factor_gt 0.1770
_refine_ls_wR_factor_ref 0.1928
_reflns_number_gt 1238
_reflns_number_total 1940
_reflns_threshold_expression >2sigma(I)
_cod_data_source_file cg049660wsi20041005_070933.cif
_cod_data_source_block c:\2Y
_cod_depositor_comments
;
The following automatic conversions were performed:
'_atom_site_symetry_multiplicity' tag replaced with
'_atom_site_symmetry_multiplicity'.

Automatic conversion script
Id: cif_correct_tags 1440 2010-10-19 06:21:57Z saulius 
;
_cod_original_cell_volume 1096.6(8)
_cod_original_sg_symbol_H-M P2/c
_cod_database_code 4504945

loop_
_symmetry_equiv_pos_as_xyz
'x, y, z'
'-x, y, -z+1/2'
'-x, -y, -z'
'x, -y, z-1/2'

loop_
_atom_site_label
_atom_site_type_symbol
_atom_site_fract_x
_atom_site_fract_y
_atom_site_fract_z
_atom_site_U_iso_or_equiv
_atom_site_adp_type
_atom_site_occupancy
_atom_site_symmetry_multiplicity
_atom_site_calc_flag
_atom_site_refinement_flags
N5 N 0.7580(5) 0.3292(2) 0.60636(17) 0.0377(7) Uani 1 1 d .
N4 N 0.4796(5) 0.2853(2) 0.51042(17) 0.0376(7) Uani 1 1 d .
C11 C 0.6138(5) 0.3591(2) 0.54652(19) 0.0309(8) Uani 1 1 d .
C12 C 0.6149(5) 0.4797(2) 0.5192(2) 0.0366(8) Uani 1 1 d .
H12A H 0.7401 0.4901 0.4780 0.044 Uiso 1 1 calc R
H12B H 0.6526 0.5278 0.5678 0.044 Uiso 1 1 calc R
C9 C 0.7135(6) 0.1325(3) 0.5686(2) 0.0508(10) Uani 1 1 d .
H9A H 0.7049 0.0548 0.5908 0.061 Uiso 1 1 calc R
H9B H 0.8367 0.1346 0.5260 0.061 Uiso 1 1 calc R
C8 C 0.4834(6) 0.1638(3) 0.5294(2) 0.0489(10) Uani 1 1 d .
H8A H 0.4596 0.1200 0.4777 0.059 Uiso 1 1 calc R
H8B H 0.3554 0.1453 0.5680 0.059 Uiso 1 1 calc R
C10 C 0.7742(6) 0.2125(3) 0.6377(2) 0.0459(10) Uani 1 1 d .
H10A H 0.6657 0.2020 0.6846 0.055 Uiso 1 1 calc R
H10B H 0.9342 0.1973 0.6581 0.055 Uiso 1 1 calc R
N3 N 0.8185(5) 0.5682(2) 0.33106(18) 0.0491(8) Uani 1 1 d .
N2 N 1.0824(5) 0.2926(3) 0.40049(19) 0.0567(9) Uani 1 1 d .
N1 N 0.7660(6) -0.0307(3) 0.3184(2) 0.0631(10) Uani 1 1 d .
C1 C 0.5967(5) 0.2453(3) 0.27559(19) 0.0334(8) Uani 1 1 d .
C7 C 0.6733(6) 0.5231(3) 0.2934(2) 0.0348(8) Uani 1 1 d .
C4 C 0.5000 0.4641(3) 0.2500 0.0324(11) Uani 1 2 d S
C2 C 0.5000 0.3453(4) 0.2500 0.0336(11) Uani 1 2 d S
C6 C 0.9397(6) 0.2448(3) 0.3645(2) 0.0398(9) Uani 1 1 d .
C3 C 0.7647(5) 0.1867(3) 0.3205(2) 0.0360(8) Uani 1 1 d .
C5 C 0.7678(6) 0.0663(3) 0.3194(2) 0.0446(9) Uani 1 1 d .
H5N H 0.858(5) 0.377(3) 0.6281(17) 0.028(8) Uiso 1 1 d .
H4N H 0.366(6) 0.307(3) 0.475(2) 0.042(9) Uiso 1 1 d .

loop_
_atom_site_aniso_label
_atom_site_aniso_U_11
_atom_site_aniso_U_22
_atom_site_aniso_U_33
_atom_site_aniso_U_23
_atom_site_aniso_U_13
_atom_site_aniso_U_12
N5 0.0408(17) 0.0243(15) 0.0478(17) 0.0002(13) -0.0205(14) -0.0056(13)
N4 0.0408(17) 0.0248(15) 0.0471(18) 0.0059(13) -0.0183(14) -0.0030(12)
C11 0.0280(17) 0.0257(17) 0.0388(19) -0.0012(14) -0.0108(14) -0.0029(13)
C12 0.038(2) 0.0256(17) 0.046(2) 0.0040(15) -0.0133(16) -0.0016(14)
C9 0.057(2) 0.0272(18) 0.068(3) 0.0025(17) -0.018(2) -0.0022(16)
C8 0.056(2) 0.0255(18) 0.065(2) 0.0043(17) -0.0207(19) -0.0117(16)
C10 0.056(2) 0.0262(18) 0.055(2) 0.0069(16) -0.0197(18) 0.0028(15)
N3 0.0470(18) 0.0446(18) 0.055(2) 0.0005(15) -0.0142(15) -0.0107(14)
N2 0.046(2) 0.059(2) 0.064(2) 0.0088(17) -0.0286(17) -0.0050(15)
N1 0.073(2) 0.037(2) 0.080(3) 0.0115(17) -0.0012(19) 0.0108(16)
C1 0.0296(17) 0.0327(18) 0.0377(19) 0.0004(14) -0.0051(13) 0.0011(13)
C7 0.0373(19) 0.0264(17) 0.041(2) 0.0040(15) -0.0044(16) 0.0014(15)
C4 0.034(3) 0.023(2) 0.040(3) 0.000 -0.016(2) 0.000
C2 0.033(3) 0.032(3) 0.035(3) 0.000 -0.008(2) 0.000
C6 0.0319(19) 0.039(2) 0.049(2) 0.0122(16) -0.0149(16) 0.0059(15)
C3 0.0380(19) 0.0278(18) 0.0420(19) 0.0039(14) -0.0104(15) 0.0031(14)
C5 0.041(2) 0.045(2) 0.048(2) 0.0110(17) -0.0082(16) 0.0088(17)

loop_
_atom_type_symbol
_atom_type_description
_atom_type_scat_dispersion_real
_atom_type_scat_dispersion_imag
_atom_type_scat_source
C C 0.0033 0.0016 'International Tables Vol C Tables 4.2.6.8 and 6.1.1.4'
H H 0.0000 0.0000 'International Tables Vol C Tables 4.2.6.8 and 6.1.1.4'
N N 0.0061 0.0033 'International Tables Vol C Tables 4.2.6.8 and 6.1.1.4'

loop_
_geom_angle_atom_site_label_1
_geom_angle_atom_site_label_2
_geom_angle_atom_site_label_3
_geom_angle
_geom_angle_site_symmetry_1
_geom_angle_site_symmetry_3
C11 N5 C10 122.8(3) . .
C11 N5 H5N 121.5(19) . .
C10 N5 H5N 115.6(18) . .
C11 N4 C8 123.9(3) . .
C11 N4 H4N 121(2) . .
C8 N4 H4N 115(2) . .
N4 C11 N5 120.9(3) . .
N4 C11 C12 121.1(3) . .
N5 C11 C12 118.0(3) . .
C11 C12 C12 114.4(3) . 3_666
C11 C12 H12A 108.7 . .
C12 C12 H12A 108.7 3_666 .
C11 C12 H12B 108.7 . .
C12 C12 H12B 108.7 3_666 .
H12A C12 H12B 107.6 . .
C10 C9 C8 110.6(3) . .
C10 C9 H9A 109.5 . .
C8 C9 H9A 109.5 . .
C10 C9 H9B 109.5 . .
C8 C9 H9B 109.5 . .
H9A C9 H9B 108.1 . .
N4 C8 C9 109.8(3) . .
N4 C8 H8A 109.7 . .
C9 C8 H8A 109.7 . .
N4 C8 H8B 109.7 . .
C9 C8 H8B 109.7 . .
H8A C8 H8B 108.2 . .
N5 C10 C9 109.1(3) . .
N5 C10 H10A 109.9 . .
C9 C10 H10A 109.9 . .
N5 C10 H10B 109.9 . .
C9 C10 H10B 109.9 . .
H10A C10 H10B 108.3 . .
C2 C1 C1 59.87(15) . 2_655
C2 C1 C3 150.2(3) . .
C1 C1 C3 149.93(18) 2_655 .
N3 C7 C4 177.4(3) . .
C7 C4 C7 119.9(4) . 2_655
C7 C4 C2 120.03(19) . .
C7 C4 C2 120.03(19) 2_655 .
C1 C2 C1 60.3(3) 2_655 .
C1 C2 C4 149.87(15) 2_655 .
C1 C2 C4 149.87(15) . .
N2 C6 C3 179.8(4) . .
C1 C3 C6 120.5(3) . .
C1 C3 C5 120.2(3) . .
C6 C3 C5 119.2(3) . .
N1 C5 C3 178.8(4) . .

loop_
_geom_bond_atom_site_label_1
_geom_bond_atom_site_label_2
_geom_bond_distance
_geom_bond_site_symmetry_2
N5 C11 1.314(4) .
N5 C10 1.476(4) .
N5 H5N 0.88(3) .
N4 C11 1.300(4) .
N4 C8 1.474(4) .
N4 H4N 0.90(3) .
C11 C12 1.497(4) .
C12 C12 1.531(6) 3_666
C12 H12A 0.9900 .
C12 H12B 0.9900 .
C9 C10 1.501(5) .
C9 C8 1.506(5) .
C9 H9A 0.9900 .
C9 H9B 0.9900 .
C8 H8A 0.9900 .
C8 H8B 0.9900 .
C10 H10A 0.9900 .
C10 H10B 0.9900 .
N3 C7 1.157(4) .
N2 C6 1.149(4) .
N1 C5 1.151(4) .
C1 C2 1.372(5) .
C1 C1 1.378(6) 2_655
C1 C3 1.388(4) .
C7 C4 1.400(4) .
C4 C7 1.400(4) 2_655
C4 C2 1.410(6) .
C2 C1 1.372(5) 2_655
C6 C3 1.405(5) .
C3 C5 1.429(5) .

loop_
_geom_torsion_atom_site_label_1
_geom_torsion_atom_site_label_2
_geom_torsion_atom_site_label_3
_geom_torsion_atom_site_label_4
_geom_torsion
_geom_torsion_site_symmetry_1
_geom_torsion_site_symmetry_4
C8 N4 C11 N5 -3.0(5) . .
C8 N4 C11 C12 174.8(3) . .
C10 N5 C11 N4 -1.4(5) . .
C10 N5 C11 C12 -179.3(3) . .
N4 C11 C12 C12 28.0(5) . 3_666
N5 C11 C12 C12 -154.1(4) . 3_666
C11 N4 C8 C9 -21.6(5) . .
C10 C9 C8 N4 48.7(4) . .
C11 N5 C10 C9 29.7(4) . .
C8 C9 C10 N5 -52.2(4) . .
N3 C7 C4 C7 162(8) . 2_655
N3 C7 C4 C2 -18(8) . .
C3 C1 C2 C1 -179.5(8) . 2_655
C1 C1 C2 C4 180.0 2_655 .
C3 C1 C2 C4 0.5(8) . .
C7 C4 C2 C1 -178.5(3) . 2_655
C7 C4 C2 C1 1.5(3) 2_655 2_655
C7 C4 C2 C1 1.5(3) . .
C7 C4 C2 C1 -178.5(3) 2_655 .
C2 C1 C3 C6 -2.0(8) . .
C1 C1 C3 C6 178.9(7) 2_655 .
C2 C1 C3 C5 -179.2(4) . .
C1 C1 C3 C5 1.8(10) 2_655 .
N2 C6 C3 C1 29(100) . .
N2 C6 C3 C5 -153(100) . .
C1 C3 C5 N1 -31(18) . .
C6 C3 C5 N1 152(18) . .
